data_2006498
loop_
_publ_author_name
'Mague, Joel T.'
'Ensley, Harry E.'
'Ling, Jing'

_publ_section_title
;
 Intermediates for the Convenient Synthesis of Bicyclic
 Aziridinocarbamates
;
_journal_issue 9
_journal_name_full 'Acta Crystallographica Section C'
_journal_page_first 1347
_journal_page_last 1350
_journal_paper_doi 10.1107/S0108270197006070
_journal_volume 53
_journal_year 1997
_chemical_formula_structural 'C6 H10 I1 N1 O2'
_chemical_formula_sum 'C6 H10 I N O2'
_chemical_formula_weight 255.06
_chemical_name_systematic
;
1-methyl-1-(1-iodoethyl)-2-oxazolidinone
;
_space_group_crystal_system triclinic
_space_group_IT_number 2
_space_group_name_Hall '-P 1'
_space_group_name_H-M_alt 'P -1'
_atom_type_scat_source International_Tables_for_Xray_Crystallography_(Vol._IV)
_cell_angle_alpha 102.810(10)
_cell_angle_beta 90.090(10)
_cell_angle_gamma 117.050(10)
_cell_formula_units_Z 2
_cell_length_a 6.1650(9)
_cell_length_b 6.7620(10)
_cell_length_c 11.7610(10)
_cell_measurement_reflns_used 25
_cell_measurement_temperature 293
_cell_measurement_theta_max 19
_cell_measurement_theta_min 12
_cell_volume 422.82(11)
_computing_cell_refinement 'CAD-4 Software'
_computing_data_collection 'CAD-4 Software (Enraf-Nonius, 1989)'
_computing_data_reduction 'PROCESS MolEN (Fair, 1990)'
_computing_molecular_graphics 'ORTEPII (Johnson, 1976)'
_computing_publication_material 'CIF VAX MolEN'
_computing_structure_refinement 'LSFM MolEN'
_computing_structure_solution 'Patterson and Fourier methods'
_diffrn_ambient_temperature 293
_diffrn_measurement_device Enraf_Nonius_CAD4
_diffrn_measurement_method \q/2\q
_diffrn_radiation_type MoK\a
_diffrn_radiation_wavelength 0.71073
_diffrn_reflns_av_R_equivalents 0.016
_diffrn_reflns_limit_h_max 7
_diffrn_reflns_limit_h_min 0
_diffrn_reflns_limit_k_max 7
_diffrn_reflns_limit_k_min -8
_diffrn_reflns_limit_l_max 14
_diffrn_reflns_limit_l_min -14
_diffrn_reflns_number 1829
_diffrn_reflns_theta_max 25.97
_diffrn_reflns_theta_min 1.79
_diffrn_standards_decay_% -2.2
_diffrn_standards_interval_time 120
_diffrn_standards_number 2
_exptl_absorpt_coefficient_mu 3.73
_exptl_absorpt_correction_T_max 0.619
_exptl_absorpt_correction_T_min 0.315
_exptl_absorpt_correction_type \y_scans_(North,_Phillips_&_Mathews,_1968)
_exptl_crystal_colour Colorless
_exptl_crystal_density_diffrn 2.00
_exptl_crystal_density_method none
_exptl_crystal_description Plate
_exptl_crystal_F_000 244
_exptl_crystal_size_max 0.46
_exptl_crystal_size_mid 0.33
_exptl_crystal_size_min 0.13
_refine_diff_density_max 0.79
_refine_diff_density_min -0.94
_refine_ls_extinction_method none
_refine_ls_goodness_of_fit_obs 1.39
_refine_ls_hydrogen_treatment noref
_refine_ls_matrix_type full
_refine_ls_number_parameters 91
_refine_ls_number_reflns 1487
_refine_ls_number_restraints 8
_refine_ls_R_factor_all 0.032
_refine_ls_R_factor_obs .025
_refine_ls_shift/esd_max 0.025
_refine_ls_structure_factor_coef F
_refine_ls_weighting_details '4Fo^2^/[\s^2^(Fo^2^) + 0.0016Fo^4^]'
_refine_ls_weighting_scheme calc
_refine_ls_wR_factor_obs .037
_reflns_number_observed 1487
_reflns_number_total 1664
_reflns_observed_criterion >3.0\s(I)
_cod_data_source_file fr1050.cif
_cod_data_source_block 2
_cod_depositor_comments
;
 Updating space group information and adding the symmetry operation list.

 Antanas Vaitkus,
 2018-06-14
;
_cod_original_cell_volume 422.80(10)
_cod_original_sg_symbol_H-M 'P -1                            '
_cod_original_formula_sum 'C6 H10 I1 N1 O2'
_cod_database_code 2006498

loop_
_space_group_symop_id
_space_group_symop_operation_xyz
1 x,y,z
2 -x,-y,-z

loop_
_atom_site_aniso_label
_atom_site_aniso_U_11
_atom_site_aniso_U_22
_atom_site_aniso_U_33
_atom_site_aniso_U_12
_atom_site_aniso_U_13
_atom_site_aniso_U_23
I .05320(10) .04837(9) .04260(10) .01152(8) .01280(10) .01938(8)
O1 .0454(9) .0640(10) .0310(10) .0201(7) .0102(8) .0152(8)
O2 .0540(10) .0580(10) .0280(10) .0225(7) .0016(9) .0050(8)
N .0400(10) .0530(10) .0280(10) .0091(9) .0040(10) .0080(10)
C1 .0470(10) .0410(10) .0320(10) .0215(7) .0090(10) .0119(9)
C2 .0480(10) .0690(10) .045(2) .0230(10) .0000(10) .0210(10)
C3 .0360(10) .0352(9) .0280(10) .0140(7) .0040(10) .0075(9)
C4 .0600(10) .0450(10) .048(2) .0301(8) .0140(10) .0140(10)
C5 .0410(10) .0430(10) .0340(10) .0143(8) .0080(10) .0110(10)
C6 .0470(10) .0410(10) .0310(10) .0213(7) .0070(10) .0101(9)

loop_
_atom_site_label
_atom_site_fract_x
_atom_site_fract_y
_atom_site_fract_z
_atom_site_U_iso_or_equiv
_atom_site_thermal_displace_type
_atom_site_calc_flag
I .19718(4) .02285(3) .36752(2) .05144(7) Uani ?
O1 .6066(4) .3205(4) .0115(2) .0484(7) Uani ?
O2 .2395(4) .0787(4) -.0918(2) .0495(7) Uani ?
N .2916(5) .1700(5) .1098(2) .0456(8) Uani ?
C1 .5283(5) .2013(5) .2882(3) .0391(7) Uani ?
C2 .7355(6) .3488(6) .3859(3) .0540(10) Uani ?
C3 .4843(5) .3280(4) .2051(3) .0344(7) Uani ?
C4 .4358(6) .5247(5) .2659(3) .0481(9) Uani ?
C5 .7053(6) .4084(5) .1326(3) .0412(8) Uani ?
C6 .3628(5) .1779(4) .0023(3) .0390(8) Uani ?
H1 .5438 .0767 .2451 .0473 Uiso calc
H1n .1323 .0840 .1173 .0548 Uiso calc
H2a .8802 .4345 .3537 .0652 Uiso calc
H2b .7630 .2540 .4264 .0652 Uiso calc
H2c .6938 .4508 .4389 .0652 Uiso calc
H4a .4079 .5934 .2090 .0577 Uiso calc
H4b .5739 .6358 .3203 .0577 Uiso calc
H4c .2953 .4679 .3063 .0577 Uiso calc
H5a .7924 .5711 .1514 .0494 Uiso calc
H5b .8126 .3497 .1488 .0494 Uiso calc

loop_
_geom_angle_atom_site_label_1
_geom_angle_atom_site_label_2
_geom_angle_atom_site_label_3
_geom_angle
_geom_angle_publ_flag
C5 O1 C6 109.5(3) yes
C3 N C6 113.9(3) yes
C3 N H1n 126.0(10) yes
C6 N H1n 120.0(10) yes
I C1 C2 107.9(2) ?
I C1 C3 110.8(2) ?
I C1 H1 99.8(9) ?
C2 C1 C3 115.4(3) ?
C2 C1 H1 112.0(10) ?
C3 C1 H1 110.0(10) ?
N C3 C1 111.4(3) ?
N C3 C4 111.0(3) ?
N C3 C5 99.0(3) yes
C1 C3 C4 114.2(3) ?
C1 C3 C5 108.3(2) ?
C4 C3 C5 111.9(3) ?
O1 C5 C3 106.8(3) yes
O1 C6 O2 121.8(3) yes
O1 C6 N 109.8(3) yes
O2 C6 N 128.4(3) yes

loop_
_geom_bond_atom_site_label_1
_geom_bond_atom_site_label_2
_geom_bond_distance
_geom_bond_publ_flag
I C1 2.181(3) ?
O1 C5 1.430(4) yes
O1 C6 1.355(4) yes
O2 C6 1.207(4) yes
N C3 1.455(4) yes
N C6 1.343(4) yes
N H1n .90(2) yes
C1 C2 1.508(5) ?
C1 C3 1.531(4) ?
C1 H1 .93(2) ?
C3 C4 1.520(4) ?
C3 C5 1.554(4) yes

loop_
_geom_torsion_atom_site_label_1
_geom_torsion_atom_site_label_2
_geom_torsion_atom_site_label_3
_geom_torsion_atom_site_label_4
_geom_torsion
_geom_torsion_publ_flag
C6 O1 C5 C3 -7.2(3) yes
C5 O1 C6 O2 -178.5(3) yes
C5 O1 C6 N 1.6(4) yes
C6 N C3 C5 -8.9(3) yes
N C3 C5 O1 9.3(3) yes
